data_4322224
loop_
_publ_author_name
'F. Albert Cotton'
'Evgeny V. Dikarev'
'Marina A. Petrukhina'

_publ_section_title
;
 Mixed Chloride/Phosphine Complexes of the Dirhenium Core. 6. Rare or
 Unprecedented Isomers of [Re2Cl6(PR3)2] Stoichiometry
;
_journal_name_full 'Inorganic Chemistry'
_journal_page_first 3889
_journal_page_last 3894
_journal_paper_doi 10.1021/ic9906095
_journal_volume 38
_journal_year 1999
_chemical_compound_source synthesized
_chemical_formula_analytical 'not measured'
_chemical_formula_moiety
;
 [N (C4 H9)4](+) [Re2 Cl6 ((C6 H5)2 P (C H2)3 P (C6 H5)2)](-) 
;
_chemical_formula_structural '[n-Bu4N][Re2Cl6(\h2-dppp)]'
_chemical_formula_sum 'C43 H62 Cl6 N P2 Re2'
_chemical_formula_weight 1239.98
_chemical_melting_point ?
_chemical_name_systematic
; 
 Hexachloro-(1,3-bis(diphenylphosphino)-propane)-di-
 -rhenium (II, III), tetrabutylammonium salt
;
_space_group_IT_number 2
_symmetry_cell_setting triclinic
_symmetry_space_group_name_Hall '-P 1'
_symmetry_space_group_name_H-M 'P -1'
_atom_sites_solution_hydrogens geom
_atom_sites_solution_primary direct
_atom_sites_solution_secondary difmap
_audit_creation_method SHELXL
_cell_angle_alpha 102.23(2)
_cell_angle_beta 108.003(5)
_cell_angle_gamma 97.38(1)
_cell_formula_units_Z 2
_cell_length_a 11.8986(4)
_cell_length_b 11.913(1)
_cell_length_c 18.383(2)
_cell_measurement_reflns_used 227
_cell_measurement_temperature 213(2)
_cell_measurement_theta_max 20.8
_cell_measurement_theta_min 8.0
_cell_volume 2368.6(4)
_computing_cell_refinement 'MADNES (Enraf-Nonius, 1989)'
_computing_data_collection 'MADNES (Enraf-Nonius, 1989)'
_computing_data_reduction 'PROCOR (Kabsch, 1988)'
_computing_molecular_graphics 'SHELXTL V.5 (Siemens, 1994)'
_computing_publication_material CIFTAB
_computing_structure_refinement 'SHELXL-93 (Sheldrick, 1993)'
_computing_structure_solution 'SHELXTL V.5 (Siemens, 1994)'
_diffrn_ambient_temperature 213(2)
_diffrn_measurement_device 'Nonius FAST area detector'
_diffrn_measurement_method 'Ellipsoid-mask fitting'
_diffrn_radiation_monochromator graphite
_diffrn_radiation_source 'fine-focus sealed tube'
_diffrn_radiation_type MoK\a
_diffrn_radiation_wavelength 0.71073
_diffrn_reflns_av_R_equivalents 0.0748
_diffrn_reflns_av_sigmaI/netI 0.0517
_diffrn_reflns_limit_h_max 14
_diffrn_reflns_limit_h_min -14
_diffrn_reflns_limit_k_max 14
_diffrn_reflns_limit_k_min -14
_diffrn_reflns_limit_l_max 20
_diffrn_reflns_limit_l_min -21
_diffrn_reflns_number 12400
_diffrn_reflns_theta_max 23.00
_diffrn_reflns_theta_min 2.28
_diffrn_standards_number 'none (area detector data)'
_exptl_absorpt_coefficient_mu 5.543
_exptl_absorpt_correction_type none
_exptl_crystal_colour dark-red
_exptl_crystal_density_diffrn 1.739
_exptl_crystal_density_meas ?
_exptl_crystal_density_method none
_exptl_crystal_description block-shaped
_exptl_crystal_F_000 1218
_exptl_crystal_size_max 0.20
_exptl_crystal_size_mid 0.18
_exptl_crystal_size_min 0.10
_refine_diff_density_max 1.588
_refine_diff_density_min -1.838
_refine_diff_density_rms 0.165
_refine_ls_extinction_coef noref
_refine_ls_extinction_method none
_refine_ls_goodness_of_fit_all 1.136
_refine_ls_goodness_of_fit_obs 1.149
_refine_ls_hydrogen_treatment noref
_refine_ls_matrix_type full
_refine_ls_number_parameters 487
_refine_ls_number_reflns 6192
_refine_ls_number_restraints 0
_refine_ls_restrained_S_all 1.154
_refine_ls_restrained_S_obs 1.149
_refine_ls_R_factor_all 0.0446
_refine_ls_R_factor_obs 0.0388
_refine_ls_shift/esd_max 0.001
_refine_ls_shift/esd_mean 0.000
_refine_ls_structure_factor_coef Fsqd
_refine_ls_weighting_details 'w=1/[\s^2^(Fo^2^)+(0.0387P)^2^+16.0441P] where P=(Fo^2^+2Fc^2^)/3'
_refine_ls_weighting_scheme calc
_refine_ls_wR_factor_all 0.1027
_refine_ls_wR_factor_obs 0.0965
_reflns_number_observed 5634
_reflns_number_total 6192
_reflns_observed_criterion >2sigma(I)
_cod_data_source_file ic9906095_5.cif
_cod_data_source_block '[n-Bu4N][Re2Cl6(dppp)]'
_cod_depositor_comments
;
The following automatic conversions were performed:

'_chemical_melting_point' value 'not measured' was changed to '?' -
the value is undefined or not given.

Automatic conversion script
Id: cif_fix_values 1673 2011-04-08 12:14:43Z adriana 

The following automatic conversions were performed:

'_exptl_crystal_density_meas' value 'not measured' was changed to '?'
- the value is perceived as not measured.

Automatic conversion script
Id: cif_fix_values 3008 2015-01-20 13:52:24Z robertas 

The following automatic conversions were performed:

'_refine_ls_weighting_scheme' value 'calc
w=1/[\s^2^(Fo^2^)+(0.0387P)^2^+16.0441P] where P=(Fo^2^+2Fc^2^)/3'
was changed to 'calc'. New tag '_refine_ls_weighting_details' was
created. The value of the new tag was set to
'w=1/[\s^2^(Fo^2^)+(0.0387P)^2^+16.0441P] where P=(Fo^2^+2Fc^2^)/3'.

Automatic conversion script
Id: cif_fix_values 3143 2015-03-26 13:38:13Z robertas 
;
_cod_original_cell_volume 2368.6(3)
_cod_database_code 4322224

loop_
_symmetry_equiv_pos_as_xyz
'x, y, z'
'-x, -y, -z'

loop_
_atom_site_aniso_label
_atom_site_aniso_U_11
_atom_site_aniso_U_22
_atom_site_aniso_U_33
_atom_site_aniso_U_23
_atom_site_aniso_U_13
_atom_site_aniso_U_12
Re1 0.0180(2) 0.0209(2) 0.0213(2) 0.00738(13) 0.00995(14) 0.00623(12)
Re2 0.0181(2) 0.0231(2) 0.0263(2) 0.00839(14) 0.00926(15) 0.00517(13)
P1 0.0239(11) 0.0232(10) 0.0245(12) 0.0043(8) 0.0117(9) 0.0071(8)
P2 0.0186(10) 0.0242(10) 0.0273(12) 0.0109(9) 0.0097(9) 0.0075(8)
Cl1 0.0417(12) 0.0336(11) 0.0325(12) 0.0181(9) 0.0164(10) 0.0140(9)
Cl2 0.0369(12) 0.0417(11) 0.0313(13) 0.0108(9) 0.0234(10) 0.0165(9)
Cl3 0.0325(11) 0.0289(10) 0.0478(14) 0.0193(9) 0.0173(10) 0.0098(8)
Cl4 0.0345(12) 0.0396(11) 0.0411(14) 0.0050(10) 0.0270(11) 0.0057(9)
Cl5 0.0253(11) 0.0429(12) 0.059(2) 0.0263(11) 0.0082(11) 0.0120(9)
Cl6 0.0428(13) 0.0426(12) 0.0302(13) 0.0005(10) 0.0079(10) -0.0005(10)
C1 0.029(4) 0.019(4) 0.032(5) 0.009(4) 0.007(4) 0.014(3)
C2 0.028(5) 0.030(5) 0.054(7) 0.007(4) 0.018(5) 0.005(4)
C3 0.041(6) 0.039(5) 0.077(8) 0.015(5) 0.029(6) 0.012(5)
C4 0.028(5) 0.041(6) 0.064(8) 0.015(5) 0.003(5) 0.003(4)
C5 0.041(6) 0.054(6) 0.042(6) 0.015(5) -0.006(5) -0.003(5)
C6 0.050(6) 0.041(5) 0.032(6) 0.014(4) 0.013(5) 0.004(5)
C7 0.035(5) 0.026(4) 0.023(5) 0.003(3) 0.006(4) 0.014(4)
C8 0.036(5) 0.040(5) 0.055(7) 0.015(5) 0.021(5) 0.017(4)
C9 0.028(5) 0.053(6) 0.056(7) -0.002(5) 0.007(5) 0.018(4)
C10 0.059(7) 0.044(6) 0.043(6) 0.007(5) 0.013(5) 0.035(5)
C11 0.060(7) 0.033(5) 0.047(7) 0.014(4) 0.017(5) 0.025(5)
C12 0.040(5) 0.043(5) 0.042(6) 0.009(4) 0.022(5) 0.017(4)
C13 0.027(4) 0.036(5) 0.025(5) 0.003(4) 0.014(4) 0.007(4)
C14 0.034(5) 0.035(5) 0.034(5) 0.013(4) 0.015(4) 0.006(4)
C15 0.022(4) 0.029(4) 0.033(5) 0.008(4) 0.014(4) 0.003(3)
C16 0.017(4) 0.026(4) 0.039(6) 0.006(4) 0.011(4) 0.008(3)
C17 0.024(5) 0.042(5) 0.044(6) 0.016(4) 0.010(4) 0.004(4)
C18 0.032(5) 0.051(6) 0.040(6) 0.012(5) 0.008(5) 0.010(4)
C19 0.019(4) 0.044(5) 0.046(6) 0.003(4) 0.008(4) 0.008(4)
C20 0.030(5) 0.050(6) 0.056(7) 0.018(5) 0.025(5) 0.008(4)
C21 0.024(5) 0.042(5) 0.041(6) 0.012(4) 0.011(4) 0.009(4)
C22 0.027(4) 0.022(4) 0.046(6) 0.011(4) 0.025(4) 0.012(3)
C23 0.032(5) 0.032(5) 0.041(6) 0.010(4) 0.021(4) 0.011(4)
C24 0.059(6) 0.031(5) 0.050(7) 0.004(4) 0.035(5) 0.011(4)
C25 0.049(6) 0.023(5) 0.090(9) 0.019(5) 0.039(6) 0.021(4)
C26 0.046(6) 0.042(6) 0.085(9) 0.033(6) 0.029(6) 0.024(5)
C27 0.034(5) 0.030(5) 0.064(7) 0.023(5) 0.012(5) 0.015(4)
N1 0.031(4) 0.026(4) 0.041(5) 0.004(3) 0.020(4) 0.004(3)
C28 0.033(5) 0.031(4) 0.032(5) 0.003(4) 0.011(4) 0.007(4)
C29 0.029(5) 0.046(5) 0.055(7) 0.021(5) 0.017(5) 0.002(4)
C30 0.042(6) 0.059(6) 0.065(8) 0.023(6) 0.032(6) 0.008(5)
C31 0.040(7) 0.091(10) 0.151(15) 0.075(10) 0.024(8) 0.006(6)
C32 0.032(5) 0.040(5) 0.028(5) 0.013(4) 0.020(4) 0.006(4)
C33 0.041(5) 0.042(5) 0.048(6) 0.008(4) 0.026(5) 0.003(4)
C34 0.032(5) 0.042(5) 0.052(6) 0.017(5) 0.013(5) 0.012(4)
C35 0.063(7) 0.062(7) 0.058(8) 0.019(6) 0.012(6) 0.021(6)
C36 0.030(5) 0.047(5) 0.035(6) 0.019(4) 0.012(4) 0.005(4)
C37 0.031(5) 0.067(7) 0.076(8) 0.046(6) 0.008(5) -0.006(5)
C38 0.061(8) 0.102(10) 0.037(7) 0.028(7) -0.016(6) -0.037(7)
C39 0.048(7) 0.092(9) 0.111(12) 0.070(9) 0.025(7) 0.022(6)
C40 0.041(5) 0.047(5) 0.036(6) 0.015(4) 0.019(5) 0.017(4)
C41 0.055(7) 0.045(6) 0.062(8) 0.007(5) 0.030(6) 0.009(5)
C42 0.096(10) 0.061(7) 0.083(10) 0.012(6) 0.059(8) 0.040(7)
C43 0.123(13) 0.061(8) 0.118(14) 0.001(8) 0.075(11) 0.037(8)

loop_
_atom_site_label
_atom_site_type_symbol
_atom_site_fract_x
_atom_site_fract_y
_atom_site_fract_z
_atom_site_U_iso_or_equiv
_atom_site_thermal_displace_type
_atom_site_occupancy
_atom_site_calc_flag
_atom_site_refinement_flags
_atom_site_disorder_group
Re1 Re 0.52199(3) 0.87529(2) 0.23884(2) 0.01879(12) Uani 1 d . .
Re2 Re 0.70106(3) 0.98503(2) 0.25597(2) 0.02173(12) Uani 1 d . .
P1 P 0.4978(2) 0.7145(2) 0.12972(13) 0.0232(5) Uani 1 d . .
P2 P 0.3964(2) 0.9641(2) 0.14834(13) 0.0220(4) Uani 1 d . .
Cl1 Cl 0.5628(2) 0.7326(2) 0.31171(13) 0.0330(5) Uani 1 d . .
Cl2 Cl 0.4464(2) 0.9541(2) 0.34003(13) 0.0329(5) Uani 1 d . .
Cl3 Cl 0.6759(2) 1.1520(2) 0.21008(14) 0.0338(5) Uani 1 d . .
Cl4 Cl 0.7656(2) 0.9310(2) 0.14674(14) 0.0362(5) Uani 1 d . .
Cl5 Cl 0.8326(2) 0.8774(2) 0.3168(2) 0.0414(6) Uani 1 d . .
Cl6 Cl 0.7399(2) 1.1061(2) 0.38167(14) 0.0421(5) Uani 1 d . .
C1 C 0.3452(7) 0.6254(6) 0.1044(5) 0.026(2) Uani 1 d . .
C2 C 0.2872(8) 0.6328(7) 0.1597(6) 0.037(2) Uani 1 d . .
H2 H 0.3239(8) 0.6858(7) 0.2103(6) 0.044 Uiso 1 calc R .
C3 C 0.1742(9) 0.5611(8) 0.1396(7) 0.050(3) Uani 1 d . .
H3 H 0.1336(9) 0.5679(8) 0.1763(7) 0.060 Uiso 1 calc R .
C4 C 0.1218(9) 0.4813(8) 0.0677(7) 0.048(3) Uani 1 d . .
H4 H 0.0473(9) 0.4307(8) 0.0558(7) 0.057 Uiso 1 calc R .
C5 C 0.1775(9) 0.4751(9) 0.0130(7) 0.052(3) Uani 1 d . .
H5 H 0.1399(9) 0.4216(9) -0.0373(7) 0.062 Uiso 1 calc R .
C6 C 0.2895(9) 0.5468(8) 0.0306(6) 0.041(2) Uani 1 d . .
H6 H 0.3271(9) 0.5417(8) -0.0077(6) 0.049 Uiso 1 calc R .
C7 C 0.5950(8) 0.6085(7) 0.1464(5) 0.029(2) Uani 1 d . .
C8 C 0.7174(8) 0.6372(8) 0.1573(6) 0.041(2) Uani 1 d . .
H8 H 0.7494(8) 0.7101(8) 0.1519(6) 0.049 Uiso 1 calc R .
C9 C 0.7928(9) 0.5597(9) 0.1760(7) 0.049(3) Uani 1 d . .
H9 H 0.8755(9) 0.5806(9) 0.1840(7) 0.059 Uiso 1 calc R .
C10 C 0.7452(10) 0.4510(8) 0.1829(6) 0.048(3) Uani 1 d . .
H10 H 0.7954(10) 0.3975(8) 0.1942(6) 0.058 Uiso 1 calc R .
C11 C 0.6268(10) 0.4225(8) 0.1734(6) 0.045(3) Uani 1 d . .
H11 H 0.5950(10) 0.3498(8) 0.1792(6) 0.054 Uiso 1 calc R .
C12 C 0.5519(9) 0.5009(8) 0.1551(6) 0.039(2) Uani 1 d . .
H12 H 0.4697(9) 0.4799(8) 0.1485(6) 0.047 Uiso 1 calc R .
C13 C 0.4993(7) 0.7453(7) 0.0383(5) 0.029(2) Uani 1 d . .
H13A H 0.5809(7) 0.7865(7) 0.0467(5) 0.035 Uiso 1 calc R .
H13B H 0.4820(7) 0.6705(7) -0.0018(5) 0.035 Uiso 1 calc R .
C14 C 0.4087(8) 0.8197(7) 0.0050(5) 0.033(2) Uani 1 d . .
H14A H 0.4111(8) 0.8238(7) -0.0472(5) 0.039 Uiso 1 calc R .
H14B H 0.3272(8) 0.7787(7) -0.0030(5) 0.039 Uiso 1 calc R .
C15 C 0.4297(7) 0.9449(7) 0.0562(5) 0.027(2) Uani 1 d . .
H15A H 0.3807(7) 0.9884(7) 0.0235(5) 0.033 Uiso 1 calc R .
H15B H 0.5146(7) 0.9821(7) 0.0698(5) 0.033 Uiso 1 calc R .
C16 C 0.2328(7) 0.9000(7) 0.1117(5) 0.027(2) Uani 1 d . .
C17 C 0.1605(8) 0.8842(8) 0.0346(6) 0.037(2) Uani 1 d . .
H17 H 0.1962(8) 0.8951(8) -0.0031(6) 0.044 Uiso 1 calc R .
C18 C 0.0357(8) 0.8524(8) 0.0110(6) 0.042(2) Uani 1 d . .
H18 H -0.0120(8) 0.8416(8) -0.0424(6) 0.051 Uiso 1 calc R .
C19 C -0.0187(8) 0.8365(8) 0.0656(6) 0.038(2) Uani 1 d . .
H19 H -0.1033(8) 0.8147(8) 0.0499(6) 0.046 Uiso 1 calc R .
C20 C 0.0522(8) 0.8530(8) 0.1426(6) 0.043(2) Uani 1 d . .
H20 H 0.0151(8) 0.8435(8) 0.1799(6) 0.051 Uiso 1 calc R .
C21 C 0.1780(8) 0.8836(8) 0.1681(6) 0.035(2) Uani 1 d . .
H21 H 0.2252(8) 0.8931(8) 0.2213(6) 0.043 Uiso 1 calc R .
C22 C 0.3877(7) 1.1194(6) 0.1800(5) 0.028(2) Uani 1 d . .
C23 C 0.4434(8) 1.1843(7) 0.2583(6) 0.032(2) Uani 1 d . .
H23 H 0.4913(8) 1.1509(7) 0.2955(6) 0.039 Uiso 1 calc R .
C24 C 0.4290(9) 1.2986(8) 0.2821(6) 0.043(2) Uani 1 d . .
H24 H 0.4680(9) 1.3427(8) 0.3352(6) 0.052 Uiso 1 calc R .
C25 C 0.3577(9) 1.3474(8) 0.2281(8) 0.049(3) Uani 1 d . .
H25 H 0.3476(9) 1.4246(8) 0.2442(8) 0.058 Uiso 1 calc R .
C26 C 0.3013(9) 1.2825(9) 0.1504(8) 0.052(3) Uani 1 d . .
H26 H 0.2529(9) 1.3158(9) 0.1133(8) 0.063 Uiso 1 calc R .
C27 C 0.3154(8) 1.1681(8) 0.1265(7) 0.042(2) Uani 1 d . .
H27 H 0.2754(8) 1.1238(8) 0.0735(7) 0.050 Uiso 1 calc R .
N1 N 0.2065(6) 0.1527(6) 0.4484(4) 0.032(2) Uani 1 d . .
C28 C 0.3431(8) 0.1601(7) 0.4814(6) 0.033(2) Uani 1 d . .
H28A H 0.3619(8) 0.1357(7) 0.5307(6) 0.040 Uiso 1 calc R .
H28B H 0.3642(8) 0.1031(7) 0.4435(6) 0.040 Uiso 1 calc R .
C29 C 0.4243(8) 0.2800(8) 0.4985(6) 0.042(2) Uani 1 d . .
H29A H 0.3988(8) 0.3116(8) 0.4523(6) 0.050 Uiso 1 calc R .
H29B H 0.4165(8) 0.3346(8) 0.5438(6) 0.050 Uiso 1 calc R .
C30 C 0.5554(9) 0.2686(9) 0.5167(7) 0.051(3) Uani 1 d . .
H30A H 0.5800(9) 0.2344(9) 0.5617(7) 0.062 Uiso 1 calc R .
H30B H 0.5637(9) 0.2160(9) 0.4707(7) 0.062 Uiso 1 calc R .
C31 C 0.6359(11) 0.3871(12) 0.5363(10) 0.090(5) Uani 1 d . .
H31A H 0.7191(11) 0.3786(12) 0.5478(10) 0.136 Uiso 1 calc R .
H31B H 0.6283(11) 0.4387(12) 0.5823(10) 0.136 Uiso 1 calc R .
H31C H 0.6121(11) 0.4204(12) 0.4914(10) 0.136 Uiso 1 calc R .
C32 C 0.1470(8) 0.0283(7) 0.4436(5) 0.030(2) Uani 1 d . .
H32A H 0.1778(8) 0.0150(7) 0.4964(5) 0.037 Uiso 1 calc R .
H32B H 0.0599(8) 0.0240(7) 0.4302(5) 0.037 Uiso 1 calc R .
C33 C 0.1661(9) -0.0710(8) 0.3842(6) 0.043(2) Uani 1 d . .
H33A H 0.1223(9) -0.0678(8) 0.3301(6) 0.051 Uiso 1 calc R .
H33B H 0.2522(9) -0.0609(8) 0.3913(6) 0.051 Uiso 1 calc R .
C34 C 0.1226(8) -0.1878(8) 0.3945(6) 0.041(2) Uani 1 d . .
H34A H 0.0402(8) -0.1924(8) 0.3953(6) 0.049 Uiso 1 calc R .
H34B H 0.1740(8) -0.1943(8) 0.4460(6) 0.049 Uiso 1 calc R .
C35 C 0.1230(11) -0.2912(10) 0.3297(7) 0.062(3) Uani 1 d . .
H35A H 0.0939(11) -0.3641(10) 0.3398(7) 0.093 Uiso 1 calc R .
H35B H 0.2047(11) -0.2886(10) 0.3293(7) 0.093 Uiso 1 calc R .
H35C H 0.0708(11) -0.2866(10) 0.2786(7) 0.093 Uiso 1 calc R .
C36 C 0.1755(8) 0.1793(8) 0.3687(5) 0.036(2) Uani 1 d . .
H36A H 0.2111(8) 0.1294(8) 0.3361(5) 0.043 Uiso 1 calc R .
H36B H 0.2136(8) 0.2611(8) 0.3767(5) 0.043 Uiso 1 calc R .
C37 C 0.0418(9) 0.1615(10) 0.3228(7) 0.058(3) Uani 1 d . .
H37A H 0.0036(9) 0.2079(10) 0.3553(7) 0.069 Uiso 1 calc R .
H37B H 0.0031(9) 0.0786(10) 0.3098(7) 0.069 Uiso 1 calc R .
C38 C 0.0252(12) 0.1999(12) 0.2464(7) 0.079(4) Uani 1 d . .
H38A H 0.0765(12) 0.1639(12) 0.2197(7) 0.094 Uiso 1 calc R .
H38B H -0.0589(12) 0.1701(12) 0.2110(7) 0.094 Uiso 1 calc R .
C39 C 0.0550(11) 0.3280(11) 0.2591(9) 0.077(4) Uani 1 d . .
H39A H 0.0425(11) 0.3458(11) 0.2085(9) 0.115 Uiso 1 calc R .
H39B H 0.1389(11) 0.3582(11) 0.2930(9) 0.115 Uiso 1 calc R .
H39C H 0.0033(11) 0.3645(11) 0.2843(9) 0.115 Uiso 1 calc R .
C40 C 0.1649(9) 0.2308(8) 0.5073(6) 0.038(2) Uani 1 d . .
H40A H 0.0786(9) 0.2002(8) 0.4944(6) 0.046 Uiso 1 calc R .
H40B H 0.2070(9) 0.2217(8) 0.5600(6) 0.046 Uiso 1 calc R .
C41 C 0.1817(10) 0.3614(8) 0.5136(7) 0.053(3) Uani 1 d . .
H41A H 0.2664(10) 0.3937(8) 0.5229(7) 0.064 Uiso 1 calc R .
H41B H 0.1320(10) 0.3738(8) 0.4636(7) 0.064 Uiso 1 calc R .
C42 C 0.1462(13) 0.4237(10) 0.5803(8) 0.072(4) Uani 1 d . .
H42A H 0.0601(13) 0.3937(10) 0.5686(8) 0.086 Uiso 1 calc R .
H42B H 0.1913(13) 0.4044(10) 0.6289(8) 0.086 Uiso 1 calc R .
C43 C 0.1678(15) 0.5540(11) 0.5956(10) 0.095(5) Uani 1 d . .
H43A H 0.1425(15) 0.5871(11) 0.6394(10) 0.142 Uiso 1 calc R .
H43B H 0.1218(15) 0.5745(11) 0.5485(10) 0.142 Uiso 1 calc R .
H43C H 0.2532(15) 0.5852(11) 0.6089(10) 0.142 Uiso 1 calc R .

loop_
_atom_type_symbol
_atom_type_description
_atom_type_scat_dispersion_real
_atom_type_scat_dispersion_imag
_atom_type_scat_source
C C 0.0033 0.0016 'International Tables Vol C Tables 4.2.6.8 and 6.1.1.4'
H H 0.0000 0.0000 'International Tables Vol C Tables 4.2.6.8 and 6.1.1.4'
N N 0.0061 0.0033 'International Tables Vol C Tables 4.2.6.8 and 6.1.1.4'
P P 0.1023 0.0942 'International Tables Vol C Tables 4.2.6.8 and 6.1.1.4'
Cl Cl 0.1484 0.1585 'International Tables Vol C Tables 4.2.6.8 and 6.1.1.4'
Re Re -1.0185 7.2310 'International Tables Vol C Tables 4.2.6.8 and 6.1.1.4'

loop_
_geom_angle_atom_site_label_1
_geom_angle_atom_site_label_2
_geom_angle_atom_site_label_3
_geom_angle
_geom_angle_site_symmetry_1
_geom_angle_site_symmetry_3
_geom_angle_publ_flag
Re2 Re1 P1 102.36(5) . . y
Re2 Re1 Cl2 111.11(6) . . y
P1 Re1 Cl2 146.15(7) . . y
Re2 Re1 Cl1 107.02(5) . . y
P1 Re1 Cl1 82.63(7) . . y
Cl2 Re1 Cl1 82.93(7) . . y
Re2 Re1 P2 97.83(5) . . y
P1 Re1 P2 88.87(7) . . y
Cl2 Re1 P2 91.44(7) . . y
Cl1 Re1 P2 154.92(7) . . y
Re1 Re2 Cl5 100.90(6) . . y
Re1 Re2 Cl6 99.07(6) . . y
Cl5 Re2 Cl6 87.32(9) . . y
Re1 Re2 Cl3 111.09(5) . . y
Cl5 Re2 Cl3 147.98(8) . . y
Cl6 Re2 Cl3 86.44(8) . . y
Re1 Re2 Cl4 112.84(6) . . y
Cl5 Re2 Cl4 86.33(9) . . y
Cl6 Re2 Cl4 148.09(8) . . y
Cl3 Re2 Cl4 82.61(8) . . y
C13 P1 C7 105.6(4) . . n
C13 P1 C1 104.5(4) . . n
C7 P1 C1 102.9(3) . . n
C13 P1 Re1 118.1(3) . . n
C7 P1 Re1 118.0(3) . . n
C1 P1 Re1 105.8(3) . . n
C15 P2 C22 106.9(4) . . n
C15 P2 C16 102.2(4) . . n
C22 P2 C16 97.8(3) . . n
C15 P2 Re1 111.5(3) . . n
C22 P2 Re1 120.6(3) . . n
C16 P2 Re1 115.6(3) . . n
C6 C1 C2 119.2(8) . . n
C6 C1 P1 119.8(7) . . n
C2 C1 P1 121.0(6) . . n
C1 C2 C3 119.4(9) . . n
C4 C3 C2 121.0(10) . . n
C3 C4 C5 119.6(9) . . n
C4 C5 C6 120.9(10) . . n
C1 C6 C5 119.8(9) . . n
C12 C7 C8 117.6(8) . . n
C12 C7 P1 121.0(7) . . n
C8 C7 P1 121.2(6) . . n
C9 C8 C7 121.0(9) . . n
C8 C9 C10 119.6(9) . . n
C11 C10 C9 120.0(9) . . n
C10 C11 C12 120.0(9) . . n
C7 C12 C11 121.8(9) . . n
C14 C13 P1 115.4(6) . . n
C15 C14 C13 115.9(7) . . n
C14 C15 P2 117.8(6) . . n
C17 C16 C21 118.8(7) . . n
C17 C16 P2 122.3(6) . . n
C21 C16 P2 118.1(7) . . n
C16 C17 C18 121.4(9) . . n
C19 C18 C17 120.2(9) . . n
C20 C19 C18 118.9(8) . . n
C19 C20 C21 122.3(9) . . n
C20 C21 C16 118.3(9) . . n
C27 C22 C23 119.4(8) . . n
C27 C22 P2 119.2(7) . . n
C23 C22 P2 121.1(6) . . n
C22 C23 C24 120.3(9) . . n
C25 C24 C23 120.1(10) . . n
C24 C25 C26 119.7(8) . . n
C25 C26 C27 120.3(10) . . n
C22 C27 C26 120.2(10) . . n
C36 N1 C40 114.0(7) . . n
C36 N1 C32 113.1(7) . . n
C40 N1 C32 103.8(6) . . n
C36 N1 C28 108.4(6) . . n
C40 N1 C28 111.3(7) . . n
C32 N1 C28 106.0(6) . . n
C29 C28 N1 116.5(7) . . n
C30 C29 C28 110.2(8) . . n
C31 C30 C29 110.3(9) . . n
C33 C32 N1 116.1(6) . . n
C34 C33 C32 111.2(8) . . n
C33 C34 C35 113.6(9) . . n
N1 C36 C37 115.5(7) . . n
C36 C37 C38 109.3(9) . . n
C39 C38 C37 114.0(11) . . n
C41 C40 N1 119.1(7) . . n
C42 C41 C40 110.5(9) . . n
C43 C42 C41 114.9(11) . . n

loop_
_geom_bond_atom_site_label_1
_geom_bond_atom_site_label_2
_geom_bond_distance
_geom_bond_site_symmetry_2
_geom_bond_publ_flag
Re1 Re2 2.2458(5) . y
Re1 P1 2.377(2) . y
Re1 Cl2 2.380(2) . y
Re1 Cl1 2.387(2) . y
Re1 P2 2.395(2) . y
Re2 Cl5 2.320(2) . y
Re2 Cl6 2.322(2) . y
Re2 Cl3 2.337(2) . y
Re2 Cl4 2.360(2) . y
P1 C13 1.799(8) . n
P1 C7 1.829(8) . n
P1 C1 1.848(8) . n
P2 C15 1.831(8) . n
P2 C22 1.845(7) . n
P2 C16 1.848(8) . n
C1 C6 1.379(13) . n
C1 C2 1.390(12) . n
C2 C3 1.392(13) . n
C3 C4 1.358(15) . n
C4 C5 1.36(2) . n
C5 C6 1.391(14) . n
C7 C12 1.378(12) . n
C7 C8 1.392(13) . n
C8 C9 1.391(13) . n
C9 C10 1.393(15) . n
C10 C11 1.353(15) . n
C11 C12 1.394(13) . n
C13 C14 1.545(12) . n
C14 C15 1.529(11) . n
C16 C17 1.369(13) . n
C16 C21 1.417(12) . n
C17 C18 1.387(13) . n
C18 C19 1.385(13) . n
C19 C20 1.362(14) . n
C20 C21 1.395(12) . n
C22 C27 1.376(13) . n
C22 C23 1.384(12) . n
C23 C24 1.389(12) . n
C24 C25 1.376(15) . n
C25 C26 1.38(2) . n
C26 C27 1.389(13) . n
N1 C36 1.508(11) . n
N1 C40 1.519(11) . n
N1 C32 1.530(10) . n
N1 C28 1.533(11) . n
C28 C29 1.530(12) . n
C29 C30 1.521(13) . n
C30 C31 1.50(2) . n
C32 C33 1.523(12) . n
C33 C34 1.493(12) . n
C34 C35 1.523(14) . n
C36 C37 1.515(13) . n
C37 C38 1.531(15) . n
C38 C39 1.47(2) . n
C40 C41 1.517(13) . n
C41 C42 1.500(15) . n
C42 C43 1.49(2) . n
